data_7021472
loop_
_publ_author_name
'Crespo, Olga'
'Gimeno, M Concepci\'on'
'Ilie, Adriana'
'Laguna, Antonio'
'Ospino, Isaura'
'Silvestru, Cristian'

_publ_section_title
;
 Diselenolate- and ditellurolate-carborane gold complexes.
;
_journal_issue 29
_journal_name_full 'Dalton transactions (Cambridge, England : 2003)'
_journal_page_first 10454
_journal_page_last 10459
_journal_paper_doi 10.1039/c3dt50624j
_journal_volume 42
_journal_year 2013
_chemical_formula_sum 'C60 H88 Au4 B40 Cl8 P4 Se4'
_chemical_formula_weight 2752.89
_chemical_name_systematic
; 
 ? 
;
_space_group_IT_number 2
_symmetry_cell_setting triclinic
_symmetry_space_group_name_Hall '-P 1'
_symmetry_space_group_name_H-M 'P -1'
_atom_sites_solution_hydrogens geom
_atom_sites_solution_primary direct
_atom_sites_solution_secondary difmap
_audit_creation_method SHELXL-97
_cell_angle_alpha 105.15(3)
_cell_angle_beta 110.39(3)
_cell_angle_gamma 106.59(3)
_cell_formula_units_Z 1
_cell_length_a 11.550(2)
_cell_length_b 15.209(3)
_cell_length_c 16.081(3)
_cell_measurement_reflns_used 41338
_cell_measurement_temperature 173(2)
_cell_measurement_theta_max 35.1264
_cell_measurement_theta_min 3.6922
_cell_volume 2323.9(14)
_computing_cell_refinement 'Crysalis CCD'
_computing_data_collection 'Crysalis CCD'
_computing_data_reduction 'Crysalis RED'
_computing_molecular_graphics 'Siemens XP'
_computing_publication_material 'SHELXL-97 (Sheldrick, 1997)'
_computing_structure_refinement 'SHELXL-97 (Sheldrick, 1997)'
_computing_structure_solution 'SHELXS-97 (Sheldrick, 1990)'
_diffrn_ambient_temperature 173(2)
_diffrn_detector_area_resol_mean 16.06
_diffrn_measured_fraction_theta_full 0.995
_diffrn_measured_fraction_theta_max 0.995
_diffrn_measurement_device_type 'Xcalibur Oxford Diffraction'
_diffrn_measurement_method /w-scans
_diffrn_radiation_monochromator graphite
_diffrn_radiation_source 'fine-focus sealed tube'
_diffrn_radiation_type MoK\a
_diffrn_radiation_wavelength 0.71073
_diffrn_reflns_av_R_equivalents 0.0189
_diffrn_reflns_limit_h_max 13
_diffrn_reflns_limit_h_min -13
_diffrn_reflns_limit_k_max 18
_diffrn_reflns_limit_k_min -18
_diffrn_reflns_limit_l_max 19
_diffrn_reflns_limit_l_min -19
_diffrn_reflns_number 32431
_diffrn_reflns_theta_full 25.00
_diffrn_reflns_theta_max 25.00
_diffrn_reflns_theta_min 4.21
_exptl_absorpt_coefficient_mu 8.198
_exptl_absorpt_correction_T_max 0.4154
_exptl_absorpt_correction_T_min 0.2074
_exptl_absorpt_correction_type multi-scan
_exptl_absorpt_process_details 'SCALE3 ABSPACK'
_exptl_crystal_colour 'pale yellow'
_exptl_crystal_density_diffrn 1.967
_exptl_crystal_density_method 'not measured'
_exptl_crystal_description 'irregular prism'
_exptl_crystal_F_000 1296
_exptl_crystal_size_max 0.28
_exptl_crystal_size_mid 0.20
_exptl_crystal_size_min 0.13
_refine_diff_density_max 1.171
_refine_diff_density_min -1.045
_refine_diff_density_rms 0.094
_refine_ls_extinction_method none
_refine_ls_goodness_of_fit_ref 1.031
_refine_ls_hydrogen_treatment riding
_refine_ls_matrix_type full
_refine_ls_number_parameters 541
_refine_ls_number_reflns 8144
_refine_ls_number_restraints 24
_refine_ls_restrained_S_all 1.029
_refine_ls_R_factor_all 0.0189
_refine_ls_R_factor_gt 0.0181
_refine_ls_shift/su_max 0.001
_refine_ls_shift/su_mean 0.000
_refine_ls_structure_factor_coef Fsqd
_refine_ls_weighting_details 'calc w=1/[\s^2^(Fo^2^)+(0.0202P)^2^+5.8070P] where P=(Fo^2^+2Fc^2^)/3'
_refine_ls_weighting_scheme calc
_refine_ls_wR_factor_gt 0.0431
_refine_ls_wR_factor_ref 0.0435
_reflns_number_gt 7873
_reflns_number_total 8144
_reflns_threshold_expression >2sigma(I)
_cod_data_source_file c3dt50624j.txt
_cod_data_source_block ol18env
_cod_depositor_comments
;
The following automatic conversions were performed:

'_symmetry_cell_setting' value 'Triclinic' changed to 'triclinic'
according to /home/saulius/struct/CIF-dictionaries/cif_core.dic
dictionary named 'cif_core.dic' version 2.4.2 from 2011-04-26.

Automatic conversion script
Id: cif_fix_values 1891 2012-01-12 08:04:46Z andrius 
;
_cod_original_cell_volume 2324.0(8)
_cod_original_sg_symbol_H-M P-1
_cod_database_code 7021472
_diffrn_reflns_av_unetl/neti 0.0152

loop_
_symmetry_equiv_pos_as_xyz
'x, y, z'
'-x, -y, -z'

loop_
_atom_site_label
_atom_site_type_symbol
_atom_site_fract_x
_atom_site_fract_y
_atom_site_fract_z
_atom_site_U_iso_or_equiv
_atom_site_adp_type
_atom_site_occupancy
_atom_site_symmetry_multiplicity
_atom_site_calc_flag
_atom_site_refinement_flags
Au1 Au 0.160064(11) 0.116448(8) 0.246275(8) 0.01143(4) Uani 1 1 d .
Au2 Au -0.127574(11) -0.050392(8) 0.018348(8) 0.01139(4) Uani 1 1 d .
B1 B 0.1075(3) 0.2367(3) 0.4578(3) 0.0125(7) Uani 1 1 d .
H1 H 0.0266 0.1607 0.4125 0.015 Uiso 1 1 calc R
B2 B 0.2405(4) 0.2683(3) 0.5746(2) 0.0130(7) Uani 1 1 d .
H2 H 0.2444 0.2131 0.6069 0.016 Uiso 1 1 calc R
B3 B 0.3893(4) 0.3605(3) 0.5886(3) 0.0139(7) Uani 1 1 d .
H3 H 0.4913 0.3658 0.6304 0.017 Uiso 1 1 calc R
B4 B 0.3459(4) 0.3830(3) 0.4805(3) 0.0133(7) Uani 1 1 d .
H4 H 0.4171 0.4002 0.4500 0.016 Uiso 1 1 calc R
B5 B 0.2267(4) 0.4372(3) 0.4744(3) 0.0153(7) Uani 1 1 d .
H5 H 0.2229 0.4923 0.4420 0.018 Uiso 1 1 calc R
B6 B 0.0775(4) 0.3463(3) 0.4608(3) 0.0134(7) Uani 1 1 d .
H6 H -0.0241 0.3419 0.4197 0.016 Uiso 1 1 calc R
B7 B 0.1187(4) 0.3186(3) 0.5650(3) 0.0141(7) Uani 1 1 d .
H7 H 0.0434 0.2956 0.5910 0.017 Uiso 1 1 calc R
B8 B 0.2949(4) 0.3970(3) 0.6463(3) 0.0155(7) Uani 1 1 d .
H8 H 0.3344 0.4261 0.7255 0.019 Uiso 1 1 calc R
B9 B 0.3618(4) 0.4688(3) 0.5885(3) 0.0162(7) Uani 1 1 d .
H9 H 0.4453 0.5441 0.6299 0.019 Uiso 1 1 calc R
B10 B 0.1938(4) 0.4442(3) 0.5759(3) 0.0153(7) Uani 1 1 d .
H10 H 0.1681 0.5037 0.6098 0.018 Uiso 1 1 calc R
B11 B 0.0783(4) -0.1769(3) 0.0234(3) 0.0130(7) Uani 1 1 d .
H11 H 0.0111 -0.1660 -0.0372 0.016 Uiso 1 1 calc R
B12 B 0.0146(4) -0.2638(3) 0.0698(3) 0.0150(7) Uani 1 1 d .
H12 H -0.0948 -0.3104 0.0384 0.018 Uiso 1 1 calc R
B13 B 0.1228(4) -0.2144(3) 0.1965(3) 0.0158(7) Uani 1 1 d .
H13 H 0.0839 -0.2289 0.2473 0.019 Uiso 1 1 calc R
B14 B 0.2529(4) -0.0967(3) 0.2287(2) 0.0127(7) Uani 1 1 d .
H14 H 0.2973 -0.0344 0.2996 0.015 Uiso 1 1 calc R
B15 B 0.3512(4) -0.1176(3) 0.1675(3) 0.0152(7) Uani 1 1 d .
H15 H 0.4602 -0.0696 0.1992 0.018 Uiso 1 1 calc R
B16 B 0.2430(4) -0.1668(3) 0.0405(3) 0.0154(7) Uani 1 1 d .
H16 H 0.2821 -0.1504 -0.0096 0.019 Uiso 1 1 calc R
B17 B 0.1116(4) -0.2847(3) 0.0080(3) 0.0156(7) Uani 1 1 d .
H17 H 0.0654 -0.3459 -0.0638 0.019 Uiso 1 1 calc R
B18 B 0.1394(4) -0.3082(3) 0.1146(3) 0.0178(8) Uani 1 1 d .
H18 H 0.1116 -0.3847 0.1120 0.021 Uiso 1 1 calc R
B19 B 0.2870(4) -0.2042(3) 0.2134(3) 0.0164(7) Uani 1 1 d .
H19 H 0.3551 -0.2129 0.2752 0.020 Uiso 1 1 calc R
B20 B 0.2806(4) -0.2484(3) 0.0969(3) 0.0164(7) Uani 1 1 d .
H20 H 0.3442 -0.2862 0.0829 0.020 Uiso 1 1 calc R
C1 C 0.2739(3) 0.2664(2) 0.4793(2) 0.0117(6) Uani 1 1 d .
C2 C 0.1736(3) 0.3137(2) 0.4088(2) 0.0114(6) Uani 1 1 d .
C3 C 0.0898(3) -0.1390(2) 0.1383(2) 0.0119(6) Uani 1 1 d .
C4 C 0.2234(3) -0.0816(2) 0.1216(2) 0.0114(6) Uani 1 1 d .
C11 C 0.4931(3) 0.2243(2) 0.4542(2) 0.0114(6) Uani 1 1 d D
C12 C 0.5337(3) 0.2408(2) 0.3856(2) 0.0141(6) Uani 1 1 d D
H12A H 0.4689 0.2206 0.3224 0.017 Uiso 1 1 calc R
C13 C 0.6706(3) 0.2872(2) 0.4113(2) 0.0179(7) Uani 1 1 d D
H13A H 0.6972 0.2991 0.3655 0.021 Uiso 1 1 calc R
C14 C 0.7674(3) 0.3157(2) 0.5045(2) 0.0180(7) Uani 1 1 d D
H14A H 0.8591 0.3467 0.5212 0.022 Uiso 1 1 calc R
C15 C 0.7290(3) 0.2986(2) 0.5735(2) 0.0173(7) Uani 1 1 d D
H15A H 0.7946 0.3169 0.6360 0.021 Uiso 1 1 calc R
C16 C 0.5922(3) 0.2540(2) 0.5488(2) 0.0140(6) Uani 1 1 d D
H16A H 0.5662 0.2438 0.5953 0.017 Uiso 1 1 calc R
C21 C 0.2778(3) 0.0719(2) 0.4644(2) 0.0115(6) Uani 1 1 d D
C22 C 0.3778(3) 0.0484(2) 0.5207(2) 0.0158(7) Uani 1 1 d D
H22 H 0.4684 0.0833 0.5370 0.019 Uiso 1 1 calc R
C23 C 0.3416(4) -0.0271(3) 0.5523(2) 0.0204(7) Uani 1 1 d D
H23 H 0.4085 -0.0421 0.5901 0.024 Uiso 1 1 calc R
C24 C 0.2078(4) -0.0800(2) 0.5282(3) 0.0200(7) Uani 1 1 d D
H24 H 0.1849 -0.1290 0.5514 0.024 Uiso 1 1 calc R
C25 C 0.1078(3) -0.0601(2) 0.4697(2) 0.0183(7) Uani 1 1 d D
H25 H 0.0172 -0.0967 0.4523 0.022 Uiso 1 1 calc R
C26 C 0.1423(3) 0.0143(2) 0.4368(2) 0.0152(6) Uani 1 1 d D
H26 H 0.0741 0.0260 0.3958 0.018 Uiso 1 1 calc R
C31 C 0.1914(3) 0.3500(2) 0.2395(2) 0.0131(6) Uani 1 1 d D
C32 C 0.2624(3) 0.3239(2) 0.1901(2) 0.0168(7) Uani 1 1 d D
H32 H 0.2671 0.2621 0.1792 0.020 Uiso 1 1 calc R
C33 C 0.3264(3) 0.3883(3) 0.1568(2) 0.0224(7) Uani 1 1 d D
H33 H 0.3739 0.3700 0.1242 0.027 Uiso 1 1 calc R
C34 C 0.3190(4) 0.4797(3) 0.1724(2) 0.0238(8) Uani 1 1 d D
H34 H 0.3613 0.5230 0.1500 0.029 Uiso 1 1 calc R
C35 C 0.2488(3) 0.5069(2) 0.2211(2) 0.0202(7) Uani 1 1 d D
H35 H 0.2442 0.5686 0.2314 0.024 Uiso 1 1 calc R
C36 C 0.1854(3) 0.4432(2) 0.2547(2) 0.0150(6) Uani 1 1 d D
H36 H 0.1386 0.4624 0.2876 0.018 Uiso 1 1 calc R
C41 C -0.0717(3) 0.2293(2) 0.2297(2) 0.0125(6) Uani 1 1 d D
C42 C -0.1235(3) 0.3003(2) 0.2191(2) 0.0160(7) Uani 1 1 d D
H42 H -0.0655 0.3647 0.2330 0.019 Uiso 1 1 calc R
C43 C -0.2609(3) 0.2753(3) 0.1881(2) 0.0206(7) Uani 1 1 d D
H43 H -0.2947 0.3230 0.1811 0.025 Uiso 1 1 calc R
C44 C -0.3484(3) 0.1797(3) 0.1674(2) 0.0214(7) Uani 1 1 d D
H44 H -0.4406 0.1633 0.1466 0.026 Uiso 1 1 calc R
C45 C -0.2984(3) 0.1088(3) 0.1778(3) 0.0226(7) Uani 1 1 d D
H45 H -0.3567 0.0446 0.1643 0.027 Uiso 1 1 calc R
C46 C -0.1606(3) 0.1336(2) 0.2083(2) 0.0170(7) Uani 1 1 d D
H46 H -0.1275 0.0854 0.2146 0.020 Uiso 1 1 calc R
P1 P 0.31114(8) 0.16489(6) 0.41377(5) 0.00983(15) Uani 1 1 d U
P2 P 0.10750(8) 0.25426(6) 0.27350(5) 0.00998(15) Uani 1 1 d U
Se1 Se -0.01806(3) -0.06973(2) 0.16594(2) 0.01090(6) Uani 1 1 d .
Se2 Se 0.27179(3) 0.05563(2) 0.13359(2) 0.01081(6) Uani 1 1 d .
Cl1 Cl 0.90694(9) 0.55045(7) 0.21560(6) 0.02749(19) Uani 1 1 d .
Cl3 Cl 0.28560(12) 0.11740(9) 0.75232(9) 0.0440(3) Uani 1 1 d .
Cl2 Cl 0.65892(11) 0.51634(10) 0.05515(8) 0.0481(3) Uani 1 1 d .
Cl4 Cl 0.42070(13) 0.21382(14) 0.96349(11) 0.0740(5) Uani 1 1 d .
C100 C 0.8066(4) 0.4954(3) 0.0888(3) 0.0279(8) Uani 1 1 d .
H10A H 0.8591 0.5231 0.0589 0.033 Uiso 1 1 calc R
H10B H 0.7820 0.4239 0.0653 0.033 Uiso 1 1 calc R
C101 C 0.3409(5) 0.2264(4) 0.8545(4) 0.0515(13) Uani 1 1 d .
H10C H 0.2637 0.2406 0.8528 0.062 Uiso 1 1 calc R
H10D H 0.4042 0.2826 0.8524 0.062 Uiso 1 1 calc R

loop_
_atom_site_aniso_label
_atom_site_aniso_U_11
_atom_site_aniso_U_22
_atom_site_aniso_U_33
_atom_site_aniso_U_23
_atom_site_aniso_U_13
_atom_site_aniso_U_12
Au1 0.01373(6) 0.01060(6) 0.00818(6) 0.00273(5) 0.00412(5) 0.00479(5)
Au2 0.01244(6) 0.01195(6) 0.01011(7) 0.00505(5) 0.00468(5) 0.00551(5)
B1 0.0116(17) 0.0160(17) 0.0116(17) 0.0070(15) 0.0058(14) 0.0062(14)
B2 0.0158(18) 0.0158(17) 0.0073(17) 0.0052(15) 0.0055(14) 0.0056(14)
B3 0.0145(18) 0.0147(17) 0.0079(17) 0.0024(15) 0.0041(15) 0.0032(14)
B4 0.0130(17) 0.0112(17) 0.0106(17) 0.0025(14) 0.0044(15) 0.0012(14)
B5 0.0207(19) 0.0128(17) 0.0135(18) 0.0050(15) 0.0092(16) 0.0070(15)
B6 0.0166(18) 0.0144(17) 0.0094(17) 0.0033(15) 0.0071(15) 0.0068(14)
B7 0.0163(18) 0.0152(17) 0.0100(17) 0.0044(15) 0.0058(15) 0.0064(15)
B8 0.0172(18) 0.0152(18) 0.0105(18) 0.0022(15) 0.0061(15) 0.0049(15)
B9 0.0179(19) 0.0128(17) 0.0135(18) 0.0026(15) 0.0076(16) 0.0023(15)
B10 0.0190(19) 0.0141(17) 0.0124(18) 0.0037(15) 0.0085(15) 0.0062(15)
B11 0.0151(18) 0.0127(17) 0.0083(17) 0.0031(14) 0.0038(15) 0.0049(14)
B12 0.0163(18) 0.0132(17) 0.0121(18) 0.0047(15) 0.0036(15) 0.0055(14)
B13 0.0176(18) 0.0162(18) 0.0137(18) 0.0090(15) 0.0054(15) 0.0068(15)
B14 0.0132(17) 0.0171(17) 0.0066(16) 0.0051(15) 0.0026(14) 0.0069(14)
B15 0.0145(18) 0.0211(19) 0.0129(18) 0.0084(16) 0.0058(15) 0.0105(15)
B16 0.0170(18) 0.0199(18) 0.0098(17) 0.0056(15) 0.0047(15) 0.0101(15)
B17 0.0186(19) 0.0143(17) 0.0112(18) 0.0029(15) 0.0044(15) 0.0083(15)
B18 0.0211(19) 0.0177(18) 0.0159(19) 0.0093(16) 0.0061(16) 0.0106(16)
B19 0.0187(19) 0.0181(18) 0.0138(18) 0.0082(16) 0.0049(16) 0.0109(15)
B20 0.0191(19) 0.0163(18) 0.0111(18) 0.0039(15) 0.0032(15) 0.0098(15)
C1 0.0126(15) 0.0139(15) 0.0100(15) 0.0059(13) 0.0055(13) 0.0061(12)
C2 0.0131(15) 0.0124(15) 0.0094(15) 0.0052(13) 0.0053(13) 0.0053(12)
C3 0.0119(15) 0.0129(15) 0.0108(15) 0.0057(13) 0.0046(13) 0.0050(12)
C4 0.0116(15) 0.0140(15) 0.0085(15) 0.0046(13) 0.0040(12) 0.0058(12)
C11 0.0104(15) 0.0110(14) 0.0130(16) 0.0041(13) 0.0060(13) 0.0047(12)
C12 0.0156(16) 0.0123(15) 0.0116(16) 0.0033(13) 0.0053(13) 0.0046(13)
C13 0.0188(17) 0.0181(16) 0.0197(18) 0.0066(14) 0.0133(15) 0.0069(14)
C14 0.0123(16) 0.0128(15) 0.0247(19) 0.0023(14) 0.0087(14) 0.0044(13)
C15 0.0154(16) 0.0169(16) 0.0140(16) 0.0037(14) 0.0018(14) 0.0079(13)
C16 0.0158(16) 0.0144(15) 0.0133(16) 0.0071(13) 0.0064(13) 0.0070(13)
C21 0.0156(15) 0.0115(14) 0.0075(15) 0.0028(12) 0.0067(13) 0.0048(12)
C22 0.0168(16) 0.0157(16) 0.0160(17) 0.0081(14) 0.0077(14) 0.0065(13)
C23 0.0259(18) 0.0206(17) 0.0190(18) 0.0102(15) 0.0094(15) 0.0144(15)
C24 0.0292(19) 0.0152(16) 0.0236(18) 0.0120(15) 0.0167(16) 0.0104(14)
C25 0.0182(17) 0.0148(16) 0.0248(19) 0.0083(15) 0.0139(15) 0.0053(13)
C26 0.0160(16) 0.0147(15) 0.0159(16) 0.0071(14) 0.0079(14) 0.0062(13)
C31 0.0114(15) 0.0154(15) 0.0059(14) 0.0048(13) 0.0003(12) 0.0009(12)
C32 0.0157(16) 0.0171(16) 0.0114(16) 0.0039(14) 0.0040(13) 0.0031(13)
C33 0.0219(18) 0.0249(18) 0.0130(17) 0.0052(15) 0.0086(15) 0.0015(15)
C34 0.0224(18) 0.0218(18) 0.0124(17) 0.0080(15) 0.0033(15) -0.0055(14)
C35 0.0224(18) 0.0148(16) 0.0116(16) 0.0067(14) -0.0014(14) 0.0023(14)
C36 0.0137(15) 0.0153(15) 0.0087(15) 0.0039(13) -0.0002(13) 0.0040(13)
C41 0.0145(15) 0.0153(15) 0.0041(14) 0.0010(13) 0.0033(12) 0.0051(13)
C42 0.0168(16) 0.0190(16) 0.0107(16) 0.0061(14) 0.0046(13) 0.0074(13)
C43 0.0203(17) 0.0304(19) 0.0157(17) 0.0103(15) 0.0089(15) 0.0148(15)
C44 0.0131(16) 0.035(2) 0.0146(17) 0.0078(16) 0.0070(14) 0.0085(15)
C45 0.0167(17) 0.0248(18) 0.0211(18) 0.0085(16) 0.0089(15) 0.0024(14)
C46 0.0158(16) 0.0176(16) 0.0158(17) 0.0057(14) 0.0066(14) 0.0063(13)
P1 0.0100(4) 0.0115(4) 0.0072(4) 0.0041(3) 0.0034(3) 0.0038(3)
P2 0.0115(4) 0.0099(4) 0.0069(4) 0.0033(3) 0.0033(3) 0.0037(3)
Se1 0.00993(14) 0.01183(14) 0.00915(15) 0.00359(12) 0.00381(12) 0.00343(12)
Se2 0.01114(14) 0.01150(14) 0.00812(15) 0.00341(12) 0.00424(12) 0.00323(12)
Cl1 0.0284(5) 0.0277(5) 0.0203(4) 0.0070(4) 0.0078(4) 0.0103(4)
Cl3 0.0513(7) 0.0617(7) 0.0517(7) 0.0376(6) 0.0350(6) 0.0385(6)
Cl2 0.0355(6) 0.0814(9) 0.0317(6) 0.0184(6) 0.0133(5) 0.0366(6)
Cl4 0.0394(7) 0.1114(12) 0.0542(8) 0.0301(8) 0.0267(6) 0.0054(7)
C100 0.029(2) 0.035(2) 0.0183(19) 0.0050(17) 0.0098(16) 0.0169(17)
C101 0.037(3) 0.043(3) 0.079(4) 0.029(3) 0.032(3) 0.012(2)

loop_
_atom_type_symbol
_atom_type_description
_atom_type_scat_dispersion_real
_atom_type_scat_dispersion_imag
_atom_type_scat_source
C C 0.0033 0.0016 'International Tables Vol C Tables 4.2.6.8 and 6.1.1.4'
H H 0.0000 0.0000 'International Tables Vol C Tables 4.2.6.8 and 6.1.1.4'
B B 0.0013 0.0007 'International Tables Vol C Tables 4.2.6.8 and 6.1.1.4'
P P 0.1023 0.0942 'International Tables Vol C Tables 4.2.6.8 and 6.1.1.4'
Se Se -0.0929 2.2259 'International Tables Vol C Tables 4.2.6.8 and 6.1.1.4'
Au Au -2.0133 8.8022 'International Tables Vol C Tables 4.2.6.8 and 6.1.1.4'
Cl Cl 0.1484 0.1585 'International Tables Vol C Tables 4.2.6.8 and 6.1.1.4'

loop_
_geom_angle_atom_site_label_1
_geom_angle_atom_site_label_2
_geom_angle_atom_site_label_3
_geom_angle
_geom_angle_site_symmetry_1
_geom_angle_site_symmetry_3
P2 Au1 P1 95.23(5) . .
P2 Au1 Se1 124.55(3) . .
P1 Au1 Se1 111.98(5) . .
P2 Au1 Se2 129.00(3) . .
P1 Au1 Se2 110.14(3) . .
Se1 Au1 Se2 86.46(3) . .
Se2 Au2 Se1 169.692(12) 2 .
Se2 Au2 Au2 87.49(3) 2 2
Se1 Au2 Au2 101.85(3) . 2
C2 B1 C1 61.81(18) . .
C2 B1 B7 105.3(2) . .
C1 B1 B7 104.7(2) . .
C2 B1 B6 58.23(18) . .
C1 B1 B6 107.3(2) . .
B7 B1 B6 59.55(19) . .
C2 B1 B2 107.3(2) . .
C1 B1 B2 57.72(18) . .
B7 B1 B2 59.2(2) . .
B6 B1 B2 107.2(3) . .
C1 B2 B7 106.4(2) . .
C1 B2 B3 58.36(19) . .
B7 B2 B3 108.2(2) . .
C1 B2 B8 105.7(2) . .
B7 B2 B8 60.8(2) . .
B3 B2 B8 59.7(2) . .
C1 B2 B1 59.13(18) . .
B7 B2 B1 60.0(2) . .
B3 B2 B1 106.9(2) . .
B8 B2 B1 108.1(2) . .
C1 B3 B9 107.0(2) . .
C1 B3 B8 106.2(2) . .
B9 B3 B8 60.8(2) . .
C1 B3 B2 58.54(19) . .
B9 B3 B2 108.8(3) . .
B8 B3 B2 60.2(2) . .
C1 B3 B4 59.22(18) . .
B9 B3 B4 60.6(2) . .
B8 B3 B4 108.8(3) . .
B2 B3 B4 107.5(2) . .
C1 B4 C2 61.82(18) . .
C1 B4 B5 106.9(2) . .
C2 B4 B5 57.77(19) . .
C1 B4 B3 57.74(19) . .
C2 B4 B3 107.0(2) . .
B5 B4 B3 106.9(2) . .
C1 B4 B9 104.6(2) . .
C2 B4 B9 104.9(2) . .
B5 B4 B9 59.5(2) . .
B3 B4 B9 59.1(2) . .
C2 B5 B6 58.97(19) . .
C2 B5 B9 106.9(2) . .
B6 B5 B9 108.4(2) . .
C2 B5 B10 106.0(2) . .
B6 B5 B10 59.7(2) . .
B9 B5 B10 60.6(2) . .
C2 B5 B4 59.33(19) . .
B6 B5 B4 107.8(2) . .
B9 B5 B4 60.5(2) . .
B10 B5 B4 108.4(2) . .
C2 B6 B7 106.3(2) . .
C2 B6 B10 106.0(2) . .
B7 B6 B10 60.7(2) . .
C2 B6 B5 58.22(19) . .
B7 B6 B5 108.5(3) . .
B10 B6 B5 60.4(2) . .
C2 B6 B1 58.95(18) . .
B7 B6 B1 60.0(2) . .
B10 B6 B1 108.2(3) . .
B5 B6 B1 106.9(2) . .
B2 B7 B6 109.2(2) . .
B2 B7 B1 60.8(2) . .
B6 B7 B1 60.44(19) . .
B2 B7 B10 107.8(2) . .
B6 B7 B10 59.6(2) . .
B1 B7 B10 107.6(2) . .
B2 B7 B8 60.0(2) . .
B6 B7 B8 107.5(2) . .
B1 B7 B8 108.1(2) . .
B10 B7 B8 59.3(2) . .
B10 B8 B3 107.9(2) . .
B10 B8 B2 107.9(3) . .
B3 B8 B2 60.0(2) . .
B10 B8 B9 60.5(2) . .
B3 B8 B9 59.4(2) . .
B2 B8 B9 107.6(2) . .
B10 B8 B7 60.3(2) . .
B3 B8 B7 107.1(3) . .
B2 B8 B7 59.2(2) . .
B9 B8 B7 107.9(2) . .
B3 B9 B5 108.3(3) . .
B3 B9 B8 59.8(2) . .
B5 B9 B8 107.7(3) . .
B3 B9 B10 107.4(2) . .
B5 B9 B10 60.0(2) . .
B8 B9 B10 59.3(2) . .
B3 B9 B4 60.4(2) . .
B5 B9 B4 60.0(2) . .
B8 B9 B4 107.8(2) . .
B10 B9 B4 107.6(3) . .
B6 B10 B8 108.5(3) . .
B6 B10 B5 59.9(2) . .
B8 B10 B5 108.0(3) . .
B6 B10 B7 59.7(2) . .
B8 B10 B7 60.4(2) . .
B5 B10 B7 107.3(2) . .
B6 B10 B9 107.7(3) . .
B8 B10 B9 60.2(2) . .
B5 B10 B9 59.5(2) . .
B7 B10 B9 107.8(3) . .
C4 B11 C3 58.61(18) . .
C4 B11 B17 105.1(2) . .
C3 B11 B17 104.4(2) . .
C4 B11 B16 58.34(19) . .
C3 B11 B16 105.5(2) . .
B17 B11 B16 60.6(2) . .
C4 B11 B12 105.1(2) . .
C3 B11 B12 57.63(18) . .
B17 B11 B12 60.1(2) . .
B16 B11 B12 108.5(2) . .
C3 B12 B18 105.1(3) . .
C3 B12 B17 105.4(2) . .
B18 B12 B17 60.2(2) . .
C3 B12 B13 58.62(19) . .
B18 B12 B13 60.0(2) . .
B17 B12 B13 108.2(3) . .
C3 B12 B11 59.53(19) . .
B18 B12 B11 107.7(3) . .
B17 B12 B11 59.4(2) . .
B13 B12 B11 108.2(2) . .
C3 B13 B19 105.2(2) . .
C3 B13 B18 104.5(2) . .
B19 B13 B18 60.4(2) . .
C3 B13 B14 59.49(19) . .
B19 B13 B14 59.5(2) . .
B18 B13 B14 107.8(3) . .
C3 B13 B12 58.16(19) . .
B19 B13 B12 108.0(3) . .
B18 B13 B12 59.8(2) . .
B14 B13 B12 107.8(2) . .
C4 B14 C3 58.57(17) . .
C4 B14 B19 104.9(2) . .
C3 B14 B19 104.5(2) . .
C4 B14 B13 105.5(2) . .
C3 B14 B13 58.04(19) . .
B19 B14 B13 60.1(2) . .
C4 B14 B15 58.39(18) . .
C3 B14 B15 105.4(2) . .
B19 B14 B15 60.2(2) . .
B13 B14 B15 108.4(3) . .
C4 B15 B20 104.7(3) . .
C4 B15 B19 104.8(2) . .
B20 B15 B19 60.2(2) . .
C4 B15 B16 58.45(19) . .
B20 B15 B16 60.0(2) . .
B19 B15 B16 108.1(3) . .
C4 B15 B14 59.12(18) . .
B20 B15 B14 107.6(3) . .
B19 B15 B14 59.3(2) . .
B16 B15 B14 107.9(2) . .
C4 B16 B11 59.24(19) . .
C4 B16 B20 104.7(2) . .
B11 B16 B20 107.4(3) . .
C4 B16 B15 58.73(19) . .
B11 B16 B15 108.1(2) . .
B20 B16 B15 59.8(2) . .
C4 B16 B17 104.8(2) . .
B11 B16 B17 59.3(2) . .
B20 B16 B17 60.0(2) . .
B15 B16 B17 107.8(3) . .
B11 B17 B12 60.5(2) . .
B11 B17 B18 108.2(3) . .
B12 B17 B18 59.8(2) . .
B11 B17 B20 107.9(3) . .
B12 B17 B20 107.9(3) . .
B18 B17 B20 60.0(2) . .
B11 B17 B16 60.1(2) . .
B12 B17 B16 108.5(3) . .
B18 B17 B16 108.1(3) . .
B20 B17 B16 59.8(2) . .
B12 B18 B13 60.2(2) . .
B12 B18 B17 60.0(2) . .
B13 B18 B17 108.2(2) . .
B12 B18 B20 108.1(2) . .
B13 B18 B20 108.0(3) . .
B17 B18 B20 60.1(2) . .
B12 B18 B19 107.8(3) . .
B13 B18 B19 59.7(2) . .
B17 B18 B19 107.9(3) . .
B20 B18 B19 60.0(2) . .
B14 B19 B13 60.4(2) . .
B14 B19 B15 60.5(2) . .
B13 B19 B15 108.9(2) . .
B14 B19 B20 108.2(2) . .
B13 B19 B20 108.1(3) . .
B15 B19 B20 59.8(2) . .
B14 B19 B18 108.1(2) . .
B13 B19 B18 59.9(2) . .
B15 B19 B18 108.1(3) . .
B20 B19 B18 59.9(2) . .
B15 B20 B16 60.1(2) . .
B15 B20 B17 108.2(3) . .
B16 B20 B17 60.2(2) . .
B15 B20 B18 108.3(3) . .
B16 B20 B18 108.2(3) . .
B17 B20 B18 59.9(2) . .
B15 B20 B19 59.9(2) . .
B16 B20 B19 108.0(3) . .
B17 B20 B19 107.8(3) . .
B18 B20 B19 60.1(2) . .
B2 C1 B3 63.1(2) . .
B2 C1 B1 63.15(19) . .
B3 C1 B1 113.9(2) . .
B2 C1 B4 114.3(2) . .
B3 C1 B4 63.0(2) . .
B1 C1 B4 110.6(2) . .
B2 C1 C2 109.3(2) . .
B3 C1 C2 109.0(2) . .
B1 C1 C2 58.99(17) . .
B4 C1 C2 59.09(18) . .
B2 C1 P1 123.1(2) . .
B3 C1 P1 123.3(2) . .
B1 C1 P1 117.1(2) . .
B4 C1 P1 116.7(2) . .
C2 C1 P1 117.36(19) . .
B5 C2 B6 62.8(2) . .
B5 C2 B1 113.7(2) . .
B6 C2 B1 62.83(19) . .
B5 C2 B4 62.9(2) . .
B6 C2 B4 113.7(2) . .
B1 C2 B4 110.8(2) . .
B5 C2 C1 108.8(2) . .
B6 C2 C1 108.8(2) . .
B1 C2 C1 59.19(17) . .
B4 C2 C1 59.09(18) . .
B5 C2 P2 125.0(2) . .
B6 C2 P2 122.6(2) . .
B1 C2 P2 115.0(2) . .
B4 C2 P2 118.5(2) . .
C1 C2 P2 117.10(19) . .
C4 C3 B12 110.9(2) . .
C4 C3 B13 110.7(2) . .
B12 C3 B13 63.2(2) . .
C4 C3 B14 60.64(18) . .
B12 C3 B14 114.4(2) . .
B13 C3 B14 62.5(2) . .
C4 C3 B11 60.58(19) . .
B12 C3 B11 62.8(2) . .
B13 C3 B11 114.6(2) . .
B14 C3 B11 112.9(2) . .
C4 C3 Se1 120.48(19) . .
B12 C3 Se1 120.0(2) . .
B13 C3 Se1 118.3(2) . .
B14 C3 Se1 116.5(2) . .
B11 C3 Se1 119.2(2) . .
C3 C4 B16 110.5(2) . .
C3 C4 B15 110.4(2) . .
B16 C4 B15 62.8(2) . .
C3 C4 B14 60.79(18) . .
B16 C4 B14 114.2(2) . .
B15 C4 B14 62.49(19) . .
C3 C4 B11 60.81(18) . .
B16 C4 B11 62.4(2) . .
B15 C4 B11 114.0(2) . .
B14 C4 B11 113.2(2) . .
C3 C4 Se2 119.7(2) . .
B16 C4 Se2 121.8(2) . .
B15 C4 Se2 118.5(2) . .
B14 C4 Se2 114.9(2) . .
B11 C4 Se2 120.2(2) . .
C12 C11 C16 119.1(3) . .
C12 C11 P1 116.8(2) . .
C16 C11 P1 124.1(2) . .
C13 C12 C11 120.2(3) . .
C14 C13 C12 120.3(3) . .
C13 C14 C15 120.4(3) . .
C16 C15 C14 119.7(3) . .
C15 C16 C11 120.4(3) . .
C26 C21 C22 118.5(3) . .
C26 C21 P1 117.1(2) . .
C22 C21 P1 124.1(2) . .
C23 C22 C21 119.9(3) . .
C24 C23 C22 120.8(3) . .
C23 C24 C25 119.8(3) . .
C24 C25 C26 120.0(3) . .
C25 C26 C21 120.8(3) . .
C32 C31 C36 118.3(3) . .
C32 C31 P2 115.3(2) . .
C36 C31 P2 126.3(2) . .
C33 C32 C31 121.2(3) . .
C34 C33 C32 119.6(3) . .
C35 C34 C33 120.1(3) . .
C34 C35 C36 120.6(3) . .
C35 C36 C31 120.3(3) . .
C46 C41 C42 118.7(3) . .
C46 C41 P2 117.0(2) . .
C42 C41 P2 124.3(2) . .
C43 C42 C41 120.3(3) . .
C42 C43 C44 120.4(3) . .
C45 C44 C43 119.9(3) . .
C44 C45 C46 119.8(3) . .
C45 C46 C41 121.0(3) . .
C11 P1 C21 108.80(14) . .
C11 P1 C1 103.96(14) . .
C21 P1 C1 104.21(13) . .
C11 P1 Au1 118.12(11) . .
C21 P1 Au1 116.68(11) . .
C1 P1 Au1 103.06(10) . .
C41 P2 C31 110.22(14) . .
C41 P2 C2 101.79(14) . .
C31 P2 C2 106.67(14) . .
C41 P2 Au1 117.01(11) . .
C31 P2 Au1 114.62(11) . .
C2 P2 Au1 105.00(10) . .
C3 Se1 Au2 103.64(9) . .
C3 Se1 Au1 100.71(9) . .
Au2 Se1 Au1 90.53(5) . .
C4 Se2 Au2 107.05(10) . 2
C4 Se2 Au1 99.72(9) . .
Au2 Se2 Au1 102.18(2) 2 .
Cl2 C100 Cl1 111.5(2) . .
Cl3 C101 Cl4 111.9(3) . .

loop_
_geom_bond_atom_site_label_1
_geom_bond_atom_site_label_2
_geom_bond_distance
_geom_bond_site_symmetry_2
Au1 P2 2.3208(9) .
Au1 P1 2.4075(14) .
Au1 Se1 2.6132(15) .
Au1 Se2 2.6905(7) .
Au2 Se2 2.3954(10) 2
Au2 Se1 2.4094(8) .
Au2 Au2 3.2384(9) 2
B1 C2 1.722(4) .
B1 C1 1.726(4) .
B1 B7 1.781(5) .
B1 B6 1.788(5) .
B1 B2 1.794(5) .
B2 C1 1.700(4) .
B2 B7 1.766(5) .
B2 B3 1.777(5) .
B2 B8 1.781(5) .
B3 C1 1.697(5) .
B3 B9 1.765(5) .
B3 B8 1.772(5) .
B3 B4 1.788(5) .
B4 C1 1.724(4) .
B4 C2 1.724(5) .
B4 B5 1.784(5) .
B4 B9 1.792(5) .
B5 C2 1.695(5) .
B5 B6 1.774(5) .
B5 B9 1.774(5) .
B5 B10 1.783(5) .
B6 C2 1.709(4) .
B6 B7 1.772(5) .
B6 B10 1.770(5) .
B7 B10 1.791(5) .
B7 B8 1.794(5) .
B8 B10 1.773(5) .
B8 B9 1.789(5) .
B9 B10 1.794(5) .
B11 C4 1.725(5) .
B11 C3 1.729(5) .
B11 B17 1.764(5) .
B11 B16 1.779(5) .
B11 B12 1.784(5) .
B12 C3 1.694(5) .
B12 B18 1.772(5) .
B12 B17 1.777(5) .
B12 B13 1.780(5) .
B13 C3 1.703(4) .
B13 B19 1.774(5) .
B13 B18 1.777(5) .
B13 B14 1.779(5) .
B14 C4 1.726(4) .
B14 C3 1.729(5) .
B14 B19 1.763(5) .
B14 B15 1.784(5) .
B15 C4 1.713(4) .
B15 B20 1.777(5) .
B15 B19 1.778(5) .
B15 B16 1.783(5) .
B16 C4 1.708(5) .
B16 B20 1.781(5) .
B16 B17 1.788(5) .
B17 B18 1.780(5) .
B17 B20 1.785(5) .
B18 B20 1.784(5) .
B18 B19 1.787(5) .
B19 B20 1.784(5) .
C1 C2 1.771(4) .
C1 P1 1.877(3) .
C2 P2 1.885(3) .
C3 C4 1.690(4) .
C3 Se1 1.937(3) .
C4 Se2 1.938(3) .
C11 C12 1.392(4) .
C11 C16 1.400(4) .
C11 P1 1.820(3) .
C12 C13 1.387(5) .
C13 C14 1.378(5) .
C14 C15 1.388(5) .
C15 C16 1.386(5) .
C21 C26 1.395(4) .
C21 C22 1.399(4) .
C21 P1 1.822(3) .
C22 C23 1.389(4) .
C23 C24 1.377(5) .
C24 C25 1.379(5) .
C25 C26 1.387(4) .
C31 C32 1.392(5) .
C31 C36 1.400(4) .
C31 P2 1.827(3) .
C32 C33 1.389(5) .
C33 C34 1.379(5) .
C34 C35 1.381(5) .
C35 C36 1.382(4) .
C41 C46 1.390(4) .
C41 C42 1.396(4) .
C41 P2 1.822(3) .
C42 C43 1.384(5) .
C43 C44 1.386(5) .
C44 C45 1.381(5) .
C45 C46 1.389(5) .
Se2 Au2 2.3954(10) 2
Cl1 C100 1.763(4) .
Cl3 C101 1.760(6) .
Cl2 C100 1.750(4) .
Cl4 C101 1.763(6) .
